data_2229273
loop_
_publ_author_name
'Wera, Micha\/l'
'Pivovarenko, Vasyl G.'
'B\/la\.zejowski, Jerzy'

_publ_section_title
;
 3-Hydroxy-2-(4-hydroxyphenyl)-4<i>H</i>-chromen-4-one
;
_journal_coeditor_code XU5114
_journal_issue 2
_journal_name_full 'Acta Crystallographica Section E'
_journal_page_first o264
_journal_page_last o265
_journal_paper_doi 10.1107/S1600536810053407
_journal_volume 67
_journal_year 2011
_chemical_formula_iupac 'C15 H10 O4'
_chemical_formula_moiety 'C15 H10 O4'
_chemical_formula_sum 'C15 H10 O4'
_chemical_formula_weight 254.23
_chemical_name_common 4'-hydroxyflavonol
_chemical_name_systematic
;
3-Hydroxy-2-(4-hydroxyphenyl)-4<i>H</i>-chromen-4-one
;
_space_group_IT_number 14
_symmetry_cell_setting monoclinic
_symmetry_space_group_name_Hall '-P 2ybc'
_symmetry_space_group_name_H-M 'P 1 21/c 1'
_atom_sites_solution_hydrogens geom
_atom_sites_solution_primary direct
_atom_sites_solution_secondary difmap
_cell_angle_alpha 90.00
_cell_angle_beta 90.968(9)
_cell_angle_gamma 90.00
_cell_formula_units_Z 4
_cell_length_a 3.7897(3)
_cell_length_b 17.6380(15)
_cell_length_c 16.7745(16)
_cell_measurement_reflns_used 1979
_cell_measurement_temperature 295(2)
_cell_measurement_theta_max 25.00
_cell_measurement_theta_min 3.35
_cell_volume 1121.09(17)
_computing_cell_refinement '<i>CrysAlis RED</i> (Oxford Diffraction, 2008)'
_computing_data_collection '<i>CrysAlis CCD</i> (Oxford Diffraction, 2008)'
_computing_data_reduction '<i>CrysAlis RED</i> (Oxford Diffraction, 2008)'
_computing_molecular_graphics '<i>ORTEP-3</i> (Farrugia, 1997)'
_computing_publication_material '<i>SHELXL97</i> (Sheldrick, 2008) and <i>PLATON</i> (Spek, 2009)'
_computing_structure_refinement '<i>SHELXL97</i> (Sheldrick, 2008)'
_computing_structure_solution '<i>SHELXS97</i> (Sheldrick, 2008)'
_diffrn_ambient_temperature 295(2)
_diffrn_detector_area_resol_mean 10.4002
_diffrn_measured_fraction_theta_full 0.997
_diffrn_measured_fraction_theta_max 0.997
_diffrn_measurement_device_type 'Oxford Diffraction Gemini R Ultra Ruby CCD'
_diffrn_measurement_method \w
_diffrn_radiation_monochromator graphite
_diffrn_radiation_source 'Enhance (Mo) X-ray Source'
_diffrn_radiation_type MoK\a
_diffrn_radiation_wavelength 0.71073
_diffrn_reflns_av_R_equivalents 0.0746
_diffrn_reflns_av_sigmaI/netI 0.0941
_diffrn_reflns_limit_h_max 4
_diffrn_reflns_limit_h_min -4
_diffrn_reflns_limit_k_max 20
_diffrn_reflns_limit_k_min -20
_diffrn_reflns_limit_l_max 19
_diffrn_reflns_limit_l_min -19
_diffrn_reflns_number 9273
_diffrn_reflns_theta_full 25.00
_diffrn_reflns_theta_max 25.00
_diffrn_reflns_theta_min 3.35
_diffrn_standards_number 0
_exptl_absorpt_coefficient_mu 0.110
_exptl_absorpt_correction_T_max 1.00000
_exptl_absorpt_correction_T_min 0.32939
_exptl_absorpt_correction_type multi-scan
_exptl_absorpt_process_details
;
(CrysAlis RED; Oxford Diffraction, 2008)
;
_exptl_crystal_colour 'pale brown'
_exptl_crystal_density_diffrn 1.506
_exptl_crystal_density_method 'not measured'
_exptl_crystal_description needle
_exptl_crystal_F_000 528
_exptl_crystal_size_max 0.6
_exptl_crystal_size_mid 0.2
_exptl_crystal_size_min 0.2
_refine_diff_density_max 0.276
_refine_diff_density_min -0.309
_refine_ls_extinction_coef 0.011(3)
_refine_ls_extinction_expression Fc^*^=kFc[1+0.001xFc^2^\l^3^/sin(2\q)]^-1/4^
_refine_ls_extinction_method '<i>SHELXL97</i> (Sheldrick, 2008)'
_refine_ls_goodness_of_fit_ref 0.840
_refine_ls_hydrogen_treatment mixed
_refine_ls_matrix_type full
_refine_ls_number_parameters 179
_refine_ls_number_reflns 1979
_refine_ls_number_restraints 0
_refine_ls_restrained_S_all 0.840
_refine_ls_R_factor_all 0.1223
_refine_ls_R_factor_gt 0.0597
_refine_ls_shift/su_max 0.000
_refine_ls_shift/su_mean 0.000
_refine_ls_structure_factor_coef Fsqd
_refine_ls_weighting_details 'calc w=1/[\s^2^(Fo^2^)+(0.0893P)^2^+0.0000P] where P=(Fo^2^+2Fc^2^)/3'
_refine_ls_weighting_scheme calc
_refine_ls_wR_factor_gt 0.1406
_refine_ls_wR_factor_ref 0.1546
_reflns_number_gt 920
_reflns_number_total 1979
_reflns_threshold_expression >2sigma(I)
_cod_data_source_file xu5114.cif
_cod_data_source_block I
_cod_original_sg_symbol_H-M 'P 21/c'
_cod_database_code 2229273
_cod_database_fobs_code 2229273

loop_
_symmetry_equiv_pos_as_xyz
'x, y, z'
'-x, y+1/2, -z+1/2'
'-x, -y, -z'
'x, -y+1/2, z+1/2'

loop_
_atom_site_type_symbol
_atom_site_label
_atom_site_fract_x
_atom_site_fract_y
_atom_site_fract_z
_atom_site_U_iso_or_equiv
_atom_site_adp_type
_atom_site_calc_flag
_atom_site_refinement_flags
_atom_site_occupancy
_atom_site_disorder_assembly
_atom_site_disorder_group
O O1 0.2942(6) 0.46752(12) 0.80136(13) 0.0490(7) Uani d . 1 . .
C C2 0.2180(8) 0.39182(18) 0.8026(2) 0.0416(9) Uani d . 1 . .
C C3 0.2703(9) 0.34891(18) 0.7361(2) 0.0430(9) Uani d . 1 . .
C C4 0.4184(9) 0.3797(2) 0.6655(2) 0.0470(9) Uani d . 1 . .
C C5 0.6344(8) 0.4972(2) 0.6004(2) 0.0507(10) Uani d . 1 . .
H H5 0.6885 0.4702 0.5546 0.061 Uiso calc R 1 . .
C C6 0.6924(9) 0.5739(2) 0.6035(2) 0.0570(10) Uani d . 1 . .
H H6 0.7830 0.5990 0.5595 0.068 Uiso calc R 1 . .
C C7 0.6161(10) 0.6139(2) 0.6719(2) 0.0602(11) Uani d . 1 . .
H H7 0.6540 0.6660 0.6732 0.072 Uiso calc R 1 . .
C C8 0.4854(9) 0.5782(2) 0.7379(2) 0.0538(10) Uani d . 1 . .
H H8 0.4373 0.6054 0.7839 0.065 Uiso calc R 1 . .
C C9 0.4944(8) 0.45958(18) 0.66600(19) 0.0423(9) Uani d . 1 . .
C C10 0.4267(8) 0.50063(19) 0.7343(2) 0.0431(9) Uani d . 1 . .
O O11 0.1984(8) 0.27345(14) 0.73772(16) 0.0663(9) Uani d . 1 . .
H H11 0.167(12) 0.257(3) 0.692(3) 0.099 Uiso d . 1 . .
O O12 0.4757(7) 0.33773(14) 0.60629(15) 0.0662(8) Uani d . 1 . .
C C13 0.0981(8) 0.36660(19) 0.8811(2) 0.0418(9) Uani d . 1 . .
C C14 0.1704(9) 0.4109(2) 0.9483(2) 0.0488(9) Uani d . 1 . .
H H14 0.2816 0.4575 0.9424 0.059 Uiso calc R 1 . .
C C15 0.0792(9) 0.3865(2) 1.0232(2) 0.0514(10) Uani d . 1 . .
H H15 0.1291 0.4166 1.0675 0.062 Uiso calc R 1 . .
C C16 -0.0861(9) 0.3175(2) 1.0325(2) 0.0479(9) Uani d . 1 . .
C C17 -0.1637(9) 0.2732(2) 0.9672(2) 0.0502(10) Uani d . 1 . .
H H17 -0.2771 0.2269 0.9735 0.060 Uiso calc R 1 . .
C C18 -0.0727(8) 0.29790(19) 0.8922(2) 0.0463(9) Uani d . 1 . .
H H18 -0.1270 0.2678 0.8481 0.056 Uiso calc R 1 . .
O O19 -0.1701(7) 0.29545(15) 1.10853(15) 0.0614(8) Uani d . 1 . .
H H19 -0.285(11) 0.250(3) 1.110(3) 0.092 Uiso d . 1 . .

loop_
_atom_site_aniso_label
_atom_site_aniso_U_11
_atom_site_aniso_U_22
_atom_site_aniso_U_33
_atom_site_aniso_U_12
_atom_site_aniso_U_13
_atom_site_aniso_U_23
O1 0.0679(16) 0.0378(15) 0.0414(16) -0.0017(11) 0.0061(12) 0.0001(11)
C2 0.053(2) 0.036(2) 0.036(2) -0.0001(15) -0.0006(16) 0.0032(16)
C3 0.061(2) 0.033(2) 0.035(2) 0.0025(16) -0.0020(17) 0.0000(16)
C4 0.057(2) 0.045(2) 0.039(2) 0.0033(17) -0.0027(17) -0.0001(17)
C5 0.061(2) 0.051(3) 0.040(2) 0.0038(18) 0.0021(18) 0.0014(17)
C6 0.067(2) 0.055(3) 0.049(3) -0.003(2) 0.0049(19) 0.0112(19)
C7 0.080(3) 0.044(2) 0.057(3) -0.007(2) 0.002(2) 0.007(2)
C8 0.068(2) 0.043(2) 0.051(3) -0.0048(19) 0.0036(19) -0.0028(18)
C9 0.049(2) 0.040(2) 0.038(2) 0.0041(16) 0.0008(17) 0.0045(16)
C10 0.048(2) 0.044(2) 0.036(2) 0.0011(17) 0.0008(17) 0.0049(16)
O11 0.122(2) 0.0371(16) 0.0400(17) -0.0105(14) 0.0089(16) -0.0016(12)
O12 0.111(2) 0.0486(16) 0.0399(17) 0.0058(14) 0.0140(14) -0.0030(13)
C13 0.048(2) 0.037(2) 0.040(2) 0.0051(16) -0.0046(16) -0.0003(15)
C14 0.061(2) 0.040(2) 0.045(2) -0.0006(17) 0.0034(18) 0.0014(18)
C15 0.071(3) 0.044(2) 0.039(2) 0.0022(18) 0.0014(18) -0.0035(17)
C16 0.057(2) 0.044(2) 0.043(2) 0.0084(18) 0.0049(17) 0.0009(17)
C17 0.061(2) 0.042(2) 0.047(3) -0.0046(17) 0.0065(18) 0.0012(17)
C18 0.056(2) 0.042(2) 0.042(2) -0.0007(16) 0.0041(17) -0.0033(16)
O19 0.091(2) 0.0553(18) 0.0380(17) -0.0007(14) 0.0134(14) 0.0056(13)

loop_
_atom_type_symbol
_atom_type_description
_atom_type_scat_dispersion_real
_atom_type_scat_dispersion_imag
_atom_type_scat_source
C C 0.0033 0.0016 'International Tables Vol C Tables 4.2.6.8 and 6.1.1.4'
H H 0.0000 0.0000 'International Tables Vol C Tables 4.2.6.8 and 6.1.1.4'
O O 0.0106 0.0060 'International Tables Vol C Tables 4.2.6.8 and 6.1.1.4'

loop_
_geom_angle_atom_site_label_1
_geom_angle_atom_site_label_2
_geom_angle_atom_site_label_3
_geom_angle_site_symmetry_1
_geom_angle_site_symmetry_3
_geom_angle
_geom_angle_publ_flag
C2 O1 C10 . . 120.6(3) ?
O1 C2 C3 . . 119.7(3) ?
O1 C2 C13 . . 112.2(3) ?
C3 C2 C13 . . 128.0(3) ?
O11 C3 C2 . . 119.7(3) ?
O11 C3 C4 . . 118.1(3) ?
C2 C3 C4 . . 122.1(3) ?
O12 C4 C3 . . 120.4(3) ?
O12 C4 C9 . . 122.8(3) ?
C3 C4 C9 . . 116.7(3) ?
C6 C5 C9 . . 120.1(3) ?
C6 C5 H5 . . 119.9 ?
C9 C5 H5 . . 119.9 ?
C5 C6 C7 . . 119.9(4) ?
C5 C6 H6 . . 120.0 ?
C7 C6 H6 . . 120.0 ?
C8 C7 C6 . . 121.3(4) ?
C8 C7 H7 . . 119.4 ?
C6 C7 H7 . . 119.4 ?
C7 C8 C10 . . 118.5(4) ?
C7 C8 H8 . . 120.8 ?
C10 C8 H8 . . 120.8 ?
C10 C9 C5 . . 118.8(3) ?
C10 C9 C4 . . 118.5(3) ?
C5 C9 C4 . . 122.7(3) ?
O1 C10 C9 . . 122.2(3) ?
O1 C10 C8 . . 116.5(3) ?
C9 C10 C8 . . 121.3(3) ?
C3 O11 H11 . . 110(3) ?
C18 C13 C14 . . 117.8(3) ?
C18 C13 C2 . . 122.4(3) ?
C14 C13 C2 . . 119.7(3) ?
C15 C14 C13 . . 120.9(3) ?
C15 C14 H14 . . 119.6 ?
C13 C14 H14 . . 119.6 ?
C14 C15 C16 . . 120.0(3) ?
C14 C15 H15 . . 120.0 ?
C16 C15 H15 . . 120.0 ?
C17 C16 O19 . . 122.0(3) ?
C17 C16 C15 . . 120.2(3) ?
O19 C16 C15 . . 117.8(3) ?
C16 C17 C18 . . 119.6(3) ?
C16 C17 H17 . . 120.2 ?
C18 C17 H17 . . 120.2 ?
C17 C18 C13 . . 121.4(3) ?
C17 C18 H18 . . 119.3 ?
C13 C18 H18 . . 119.3 ?
C16 O19 H19 . . 113(3) ?

loop_
_geom_bond_atom_site_label_1
_geom_bond_atom_site_label_2
_geom_bond_site_symmetry_2
_geom_bond_distance
_geom_bond_publ_flag
O1 C2 . 1.366(4) ?
O1 C10 . 1.370(4) ?
C2 C3 . 1.365(4) ?
C2 C13 . 1.469(4) ?
C3 O11 . 1.359(4) ?
C3 C4 . 1.427(5) ?
C4 O12 . 1.261(4) ?
C4 C9 . 1.438(5) ?
C5 C6 . 1.372(5) ?
C5 C9 . 1.397(5) ?
C5 H5 . 0.9300 ?
C6 C7 . 1.381(5) ?
C6 H6 . 0.9300 ?
C7 C8 . 1.374(5) ?
C7 H7 . 0.9300 ?
C8 C10 . 1.387(5) ?
C8 H8 . 0.9300 ?
C9 C10 . 1.383(5) ?
O11 H11 . 0.82(5) ?
C13 C18 . 1.388(4) ?
C13 C14 . 1.394(5) ?
C14 C15 . 1.378(5) ?
C14 H14 . 0.9300 ?
C15 C16 . 1.379(5) ?
C15 H15 . 0.9300 ?
C16 C17 . 1.373(5) ?
C16 O19 . 1.375(4) ?
C17 C18 . 1.381(5) ?
C17 H17 . 0.9300 ?
C18 H18 . 0.9300 ?
O19 H19 . 0.91(4) ?

loop_
_geom_hbond_atom_site_label_D
_geom_hbond_atom_site_label_H
_geom_hbond_atom_site_label_A
_geom_hbond_site_symmetry_D
_geom_hbond_site_symmetry_H
_geom_hbond_site_symmetry_A
_geom_hbond_distance_DH
_geom_hbond_distance_HA
_geom_hbond_distance_DA
_geom_hbond_angle_DHA
_geom_hbond_publ_flag
O11 H11 O12 1_555 1_555 1_555 0.83(5) 2.35(5) 2.707(4) 107(4) ?
O11 H11 O19 1_555 1_555 4_554 0.83(5) 2.10(5) 2.832(4) 148(4) y
O19 H19 O12 1_555 1_555 4_455 0.91(5) 1.79(5) 2.705(4) 176(5) y
C7 H7 O11 1_555 1_555 2_656 0.93 2.47 3.267(4) 144 y

loop_
_geom_torsion_atom_site_label_1
_geom_torsion_atom_site_label_2
_geom_torsion_atom_site_label_3
_geom_torsion_atom_site_label_4
_geom_torsion_site_symmetry_1
_geom_torsion_site_symmetry_2
_geom_torsion_site_symmetry_3
_geom_torsion_site_symmetry_4
_geom_torsion
_geom_torsion_publ_flag
C10 O1 C2 C3 . . . . -0.8(4) ?
C10 O1 C2 C13 . . . . 176.8(3) ?
O1 C2 C3 O11 . . . . 179.2(3) ?
C13 C2 C3 O11 . . . . 2.1(5) ?
O1 C2 C3 C4 . . . . 2.9(5) ?
C13 C2 C3 C4 . . . . -174.2(3) ?
O11 C3 C4 O12 . . . . 0.9(5) ?
C2 C3 C4 O12 . . . . 177.2(3) ?
O11 C3 C4 C9 . . . . -179.4(3) ?
C2 C3 C4 C9 . . . . -3.1(5) ?
C9 C5 C6 C7 . . . . 0.8(5) ?
C5 C6 C7 C8 . . . . 0.6(6) ?
C6 C7 C8 C10 . . . . -0.8(6) ?
C6 C5 C9 C10 . . . . -2.0(5) ?
C6 C5 C9 C4 . . . . 178.2(3) ?
O12 C4 C9 C10 . . . . -179.1(3) ?
C3 C4 C9 C10 . . . . 1.2(4) ?
O12 C4 C9 C5 . . . . 0.7(5) ?
C3 C4 C9 C5 . . . . -178.9(3) ?
C2 O1 C10 C9 . . . . -1.1(4) ?
C2 O1 C10 C8 . . . . 178.0(3) ?
C5 C9 C10 O1 . . . . -179.1(3) ?
C4 C9 C10 O1 . . . . 0.8(5) ?
C5 C9 C10 C8 . . . . 1.9(5) ?
C4 C9 C10 C8 . . . . -178.3(3) ?
C7 C8 C10 O1 . . . . -179.6(3) ?
C7 C8 C10 C9 . . . . -0.5(5) ?
O1 C2 C13 C18 . . . . 164.2(3) ?
C3 C2 C13 C18 . . . . -18.5(5) ?
O1 C2 C13 C14 . . . . -18.9(4) ?
C3 C2 C13 C14 . . . . 158.5(3) ?
C18 C13 C14 C15 . . . . 0.9(5) ?
C2 C13 C14 C15 . . . . -176.2(3) ?
C13 C14 C15 C16 . . . . 0.0(5) ?
C14 C15 C16 C17 . . . . -0.7(5) ?
C14 C15 C16 O19 . . . . 179.7(3) ?
O19 C16 C17 C18 . . . . -179.8(3) ?
C15 C16 C17 C18 . . . . 0.6(5) ?
C16 C17 C18 C13 . . . . 0.3(5) ?
C14 C13 C18 C17 . . . . -1.0(5) ?
C2 C13 C18 C17 . . . . 176.0(3) ?

loop_
_cod_related_entry_id
_cod_related_entry_database
_cod_related_entry_code
1 ChemSpider 600127
